data_4513981
loop_
_publ_author_name
'Espinal-Viguri, Maialen'
'King, Andrew K.'
'Lowe, John P.'
'Mahon, Mary F.'
'Webster, Ruth L.'

_publ_section_title
;
 Hydrophosphination of Unactivated Alkenes and Alkynes Using Iron(II):
 Catalysis and Mechanistic Insight
;
_journal_issue 11
_journal_name_full 'ACS Catalysis'
_journal_page_first 7892
_journal_paper_doi 10.1021/acscatal.6b02290
_journal_volume 6
_journal_year 2016
_chemical_formula_moiety 'C34 H51 Fe N2 P'
_chemical_formula_sum 'C34 H51 Fe N2 P'
_chemical_formula_weight 574.58
_space_group_crystal_system monoclinic
_space_group_IT_number 15
_space_group_name_Hall '-C 2yc'
_space_group_name_H-M_alt 'C 1 2/c 1'
_symmetry_space_group_name_Hall '-C 2yc'
_symmetry_space_group_name_H-M 'C 1 2/c 1'
_atom_sites_solution_hydrogens mixed
_atom_sites_solution_primary iterative
_audit_creation_date 2016-04-21
_audit_creation_method
;
Olex2 1.2
(compiled 2016.02.19 svn.r3266 for OlexSys, GUI svn.r5155)
;
_cell_angle_alpha 90
_cell_angle_beta 95.5664(10)
_cell_angle_gamma 90
_cell_formula_units_Z 8
_cell_length_a 20.4853(2)
_cell_length_b 14.08083(13)
_cell_length_c 22.6949(3)
_cell_measurement_reflns_used 10784
_cell_measurement_temperature 150.00(10)
_cell_measurement_theta_max 71.8910
_cell_measurement_theta_min 5.3110
_cell_volume 6515.47(12)
_computing_cell_refinement
;
CrysAlisPro, Agilent Technologies,
Version 1.171.37.35 (release 13-08-2014 CrysAlis171 .NET)
(compiled Aug 13 2014,18:06:01)
;
_computing_data_collection
;
CrysAlisPro, Agilent Technologies,
Version 1.171.37.35 (release 13-08-2014 CrysAlis171 .NET)
(compiled Aug 13 2014,18:06:01)
;
_computing_data_reduction
;
CrysAlisPro, Agilent Technologies,
Version 1.171.37.35 (release 13-08-2014 CrysAlis171 .NET)
(compiled Aug 13 2014,18:06:01)
;
_computing_molecular_graphics 'Olex2 (Dolomanov et al., 2009)'
_computing_publication_material 'Olex2 (Dolomanov et al., 2009)'
_computing_structure_refinement 'ShelXL (Sheldrick, 2015)'
_computing_structure_solution 'olex2.solve (Bourhis et al., 2015)'
_diffrn_ambient_environment N~2~
_diffrn_ambient_temperature 150.00(10)
_diffrn_detector 'CCD plate'
_diffrn_detector_area_resol_mean 8.1150
_diffrn_detector_type EosS2
_diffrn_measured_fraction_theta_full 0.999
_diffrn_measured_fraction_theta_max 0.997
_diffrn_measurement_device 'four-circle diffractometer'
_diffrn_measurement_device_type 'SuperNova, Dual, Cu at zero, EosS2'
_diffrn_measurement_method '\w scans'
_diffrn_radiation_monochromator mirror
_diffrn_radiation_probe x-ray
_diffrn_radiation_type CuK\a
_diffrn_radiation_wavelength 1.54184
_diffrn_reflns_av_R_equivalents 0.0293
_diffrn_reflns_av_unetI/netI 0.0283
_diffrn_reflns_Laue_measured_fraction_full 0.999
_diffrn_reflns_Laue_measured_fraction_max 0.997
_diffrn_reflns_limit_h_max 24
_diffrn_reflns_limit_h_min -25
_diffrn_reflns_limit_k_max 16
_diffrn_reflns_limit_k_min -17
_diffrn_reflns_limit_l_max 24
_diffrn_reflns_limit_l_min -27
_diffrn_reflns_number 22511
_diffrn_reflns_point_group_measured_fraction_full 0.999
_diffrn_reflns_point_group_measured_fraction_max 0.997
_diffrn_reflns_theta_full 67.684
_diffrn_reflns_theta_max 71.949
_diffrn_reflns_theta_min 4.384
_diffrn_source 'sealed X-ray tube'
_diffrn_source_type 'SuperNova (Cu) X-ray Source'
_exptl_absorpt_coefficient_mu 4.336
_exptl_absorpt_correction_T_max 1.00000
_exptl_absorpt_correction_T_min 0.72016
_exptl_absorpt_correction_type multi-scan
_exptl_absorpt_process_details
;
CrysAlisPro, Agilent Technologies,
Version 1.171.37.35 (release 13-08-2014 CrysAlis171 .NET)
(compiled Aug 13 2014,18:06:01)
Empirical absorption correction using spherical harmonics,
 implemented in SCALE3 ABSPACK scaling algorithm.
;
_exptl_crystal_density_diffrn 1.172
_exptl_crystal_description tabloid
_exptl_crystal_F_000 2480
_exptl_crystal_size_max 0.2666
_exptl_crystal_size_mid 0.1649
_exptl_crystal_size_min 0.0551
_refine_diff_density_max 0.269
_refine_diff_density_min -0.325
_refine_diff_density_rms 0.043
_refine_ls_extinction_method none
_refine_ls_goodness_of_fit_ref 1.033
_refine_ls_hydrogen_treatment mixed
_refine_ls_matrix_type full
_refine_ls_number_parameters 369
_refine_ls_number_reflns 6378
_refine_ls_number_restraints 3
_refine_ls_restrained_S_all 1.033
_refine_ls_R_factor_all 0.0352
_refine_ls_R_factor_gt 0.0309
_refine_ls_shift/su_max 0.001
_refine_ls_shift/su_mean 0.000
_refine_ls_structure_factor_coef Fsqd
_refine_ls_weighting_details 'w=1/[\s^2^(Fo^2^)+(0.0424P)^2^+3.6332P] where P=(Fo^2^+2Fc^2^)/3'
_refine_ls_weighting_scheme calc
_refine_ls_wR_factor_gt 0.0768
_refine_ls_wR_factor_ref 0.0794
_reflns_Friedel_coverage 0.000
_reflns_number_gt 5856
_reflns_number_total 6378
_reflns_threshold_expression 'I > 2\s(I)'
_cod_data_source_file cs6b02290_si_002.cif
_cod_data_source_block s15rlw6
_cod_depositor_comments 'Adding full bibliography for 4513981.cif.'
_cod_original_cell_volume 6515.46(11)
_cod_database_code 4513981
_shelx_space_group_comment
;
The symmetry employed for this shelxl refinement is uniquely defined
by the following loop, which should always be used as a source of
symmetry information in preference to the above space-group names.
They are only intended as comments.
;
_olex2_refinement_description
;
1. Fixed Uiso
 At 1.2 times of:
  All C(H) groups, All C(H,H) groups
 At 1.5 times of:
  All C(H,H,H) groups
2. Restrained distances
 C34-H34A = C34-H34B = C33-H33
 0.98 with sigma of 0.005
3.a Ternary CH refined with riding coordinates:
 C12(H12), C15(H15), C24(H24), C27(H27)
3.b Secondary CH2 refined with riding coordinates:
 C30(H30A,H30B), C31(H31A,H31B), C32(H32A,H32B)
3.c Aromatic/amide H refined with riding coordinates:
 C3(H3), C8(H8), C9(H9), C10(H10), C20(H20), C21(H21), C22(H22)
3.d Idealised Me refined as rotating group:
 C1(H1A,H1B,H1C), C5(H5A,H5B,H5C), C13(H13A,H13B,H13C), C14(H14A,H14B,H14C),
 C16(H16A,H16B,H16C), C17(H17A,H17B,H17C), C25(H25A,H25B,H25C), C26(H26A,H26B,
 H26C), C28(H28A,H28B,H28C), C29(H29A,H29B,H29C)
;
_shelx_shelxl_version_number 2014/7
_olex2_submission_special_instructions 'No special instructions were received'

loop_
_space_group_symop_operation_xyz
'x, y, z'
'-x, y, -z+1/2'
'x+1/2, y+1/2, z'
'-x+1/2, y+1/2, -z+1/2'
'-x, -y, -z'
'x, -y, z-1/2'
'-x+1/2, -y+1/2, -z'
'x+1/2, -y+1/2, z-1/2'

loop_
_atom_site_label
_atom_site_type_symbol
_atom_site_fract_x
_atom_site_fract_y
_atom_site_fract_z
_atom_site_U_iso_or_equiv
_atom_site_adp_type
_atom_site_occupancy
_atom_site_site_symmetry_order
_atom_site_calc_flag
_atom_site_refinement_flags_posn
Fe1 Fe 0.24235(2) 0.35128(2) 0.04678(2) 0.01648(7) Uani 1 1 d .
P1 P 0.33137(2) 0.25688(2) 0.01273(2) 0.02070(9) Uani 1 1 d .
N1 N 0.21787(6) 0.37623(8) 0.12940(5) 0.0169(2) Uani 1 1 d .
N2 N 0.24521(6) 0.49088(8) 0.02549(5) 0.0187(2) Uani 1 1 d .
C1 C 0.16861(8) 0.47464(10) 0.20419(6) 0.0242(3) Uani 1 1 d .
H1A H 0.1420 0.4225 0.2151 0.036 Uiso 1 1 calc GR
H1B H 0.1438 0.5325 0.2044 0.036 Uiso 1 1 calc GR
H1C H 0.2069 0.4795 0.2320 0.036 Uiso 1 1 calc GR
C2 C 0.18922(6) 0.45783(10) 0.14280(6) 0.0182(3) Uani 1 1 d .
C3 C 0.18051(7) 0.53539(10) 0.10435(6) 0.0196(3) Uani 1 1 d .
H3 H 0.1506 0.5807 0.1146 0.024 Uiso 1 1 calc R
C4 C 0.21038(7) 0.55457(10) 0.05268(6) 0.0191(3) Uani 1 1 d .
C5 C 0.20361(9) 0.65548(10) 0.03014(8) 0.0292(3) Uani 1 1 d .
H5A H 0.2464 0.6825 0.0283 0.044 Uiso 1 1 calc GR
H5B H 0.1798 0.6924 0.0565 0.044 Uiso 1 1 calc GR
H5C H 0.1803 0.6556 -0.0087 0.044 Uiso 1 1 calc GR
C6 C 0.22704(7) 0.30806(9) 0.17692(6) 0.0185(3) Uani 1 1 d .
C7 C 0.17380(7) 0.25198(10) 0.19094(7) 0.0226(3) Uani 1 1 d .
C8 C 0.18163(8) 0.19715(11) 0.24247(7) 0.0290(3) Uani 1 1 d .
H8 H 0.1466 0.1610 0.2531 0.035 Uiso 1 1 calc R
C9 C 0.24007(9) 0.19557(11) 0.27781(7) 0.0315(4) Uani 1 1 d .
H9 H 0.2436 0.1612 0.3130 0.038 Uiso 1 1 calc R
C10 C 0.29363(8) 0.24522(11) 0.26103(7) 0.0277(3) Uani 1 1 d .
H10 H 0.3337 0.2410 0.2840 0.033 Uiso 1 1 calc R
C11 C 0.28850(7) 0.30150(10) 0.21024(6) 0.0214(3) Uani 1 1 d .
C12 C 0.10939(8) 0.24714(11) 0.15185(7) 0.0278(3) Uani 1 1 d .
H12 H 0.1138 0.2856 0.1165 0.033 Uiso 1 1 calc R
C13 C 0.05072(10) 0.28522(19) 0.18187(12) 0.0583(6) Uani 1 1 d .
H13A H 0.0473 0.2514 0.2182 0.087 Uiso 1 1 calc GR
H13B H 0.0112 0.2764 0.1560 0.087 Uiso 1 1 calc GR
H13C H 0.0569 0.3516 0.1902 0.087 Uiso 1 1 calc GR
C14 C 0.09497(10) 0.14485(13) 0.13199(9) 0.0394(4) Uani 1 1 d .
H14A H 0.1327 0.1188 0.1158 0.059 Uiso 1 1 calc GR
H14B H 0.0582 0.1441 0.1023 0.059 Uiso 1 1 calc GR
H14C H 0.0850 0.1075 0.1653 0.059 Uiso 1 1 calc GR
C15 C 0.34773(7) 0.35567(10) 0.19214(7) 0.0240(3) Uani 1 1 d .
H15 H 0.3433 0.3594 0.1488 0.029 Uiso 1 1 calc R
C16 C 0.35018(9) 0.45726(12) 0.21584(8) 0.0320(3) Uani 1 1 d .
H16A H 0.3112 0.4906 0.2006 0.048 Uiso 1 1 calc GR
H16B H 0.3880 0.4890 0.2035 0.048 Uiso 1 1 calc GR
H16C H 0.3528 0.4560 0.2583 0.048 Uiso 1 1 calc GR
C17 C 0.41285(8) 0.30608(13) 0.21102(9) 0.0367(4) Uani 1 1 d .
H17A H 0.4218 0.3096 0.2533 0.055 Uiso 1 1 calc GR
H17B H 0.4475 0.3368 0.1926 0.055 Uiso 1 1 calc GR
H17C H 0.4101 0.2407 0.1990 0.055 Uiso 1 1 calc GR
C18 C 0.28619(7) 0.52721(10) -0.01773(7) 0.0216(3) Uani 1 1 d .
C19 C 0.26146(8) 0.53747(10) -0.07713(7) 0.0255(3) Uani 1 1 d .
C20 C 0.30227(9) 0.57722(12) -0.11668(7) 0.0329(4) Uani 1 1 d .
H20 H 0.2864 0.5851 -0.1562 0.039 Uiso 1 1 calc R
C21 C 0.36539(9) 0.60484(12) -0.09805(8) 0.0367(4) Uani 1 1 d .
H21 H 0.3917 0.6316 -0.1248 0.044 Uiso 1 1 calc R
C22 C 0.38961(9) 0.59285(12) -0.03968(8) 0.0332(4) Uani 1 1 d .
H22 H 0.4325 0.6111 -0.0276 0.040 Uiso 1 1 calc R
C23 C 0.35077(8) 0.55375(11) 0.00160(7) 0.0262(3) Uani 1 1 d .
C24 C 0.19280(8) 0.50713(11) -0.10057(7) 0.0286(3) Uani 1 1 d .
H24 H 0.1695 0.4873 -0.0669 0.034 Uiso 1 1 calc R
C25 C 0.15368(10) 0.58817(13) -0.13272(8) 0.0402(4) Uani 1 1 d .
H25A H 0.1502 0.6403 -0.1059 0.060 Uiso 1 1 calc GR
H25B H 0.1106 0.5660 -0.1465 0.060 Uiso 1 1 calc GR
H25C H 0.1758 0.6089 -0.1658 0.060 Uiso 1 1 calc GR
C26 C 0.19646(10) 0.42180(12) -0.14183(8) 0.0372(4) Uani 1 1 d .
H26A H 0.2236 0.4374 -0.1727 0.056 Uiso 1 1 calc GR
H26B H 0.1532 0.4060 -0.1590 0.056 Uiso 1 1 calc GR
H26C H 0.2149 0.3685 -0.1197 0.056 Uiso 1 1 calc GR
C27 C 0.37866(8) 0.54450(12) 0.06570(8) 0.0303(3) Uani 1 1 d .
H27 H 0.3475 0.5075 0.0865 0.036 Uiso 1 1 calc R
C28 C 0.38637(11) 0.64178(14) 0.09569(9) 0.0444(5) Uani 1 1 d .
H28A H 0.4157 0.6802 0.0754 0.067 Uiso 1 1 calc GR
H28B H 0.4038 0.6338 0.1362 0.067 Uiso 1 1 calc GR
H28C H 0.3444 0.6723 0.0943 0.067 Uiso 1 1 calc GR
C29 C 0.44394(9) 0.49135(14) 0.07129(9) 0.0401(4) Uani 1 1 d .
H29A H 0.4385 0.4312 0.0515 0.060 Uiso 1 1 calc GR
H29B H 0.4581 0.4813 0.1124 0.060 Uiso 1 1 calc GR
H29C H 0.4762 0.5282 0.0535 0.060 Uiso 1 1 calc GR
C30 C 0.40892(8) 0.21650(12) 0.05332(8) 0.0297(3) Uani 1 1 d .
H30A H 0.4329 0.2716 0.0693 0.036 Uiso 1 1 calc R
H30B H 0.3987 0.1776 0.0865 0.036 Uiso 1 1 calc R
C31 C 0.45323(9) 0.15959(15) 0.01589(9) 0.0418(4) Uani 1 1 d .
H31A H 0.4651 0.1987 -0.0166 0.050 Uiso 1 1 calc R
H31B H 0.4294 0.1048 -0.0008 0.050 Uiso 1 1 calc R
C32 C 0.51604(10) 0.12605(18) 0.05287(11) 0.0515(5) Uani 1 1 d .
H32A H 0.5441 0.0940 0.0271 0.062 Uiso 1 1 calc R
H32B H 0.5396 0.1810 0.0696 0.062 Uiso 1 1 calc R
C33 C 0.50220(11) 0.06035(18) 0.10175(11) 0.0548(6) Uani 1 1 d D
C34 C 0.50972(13) 0.0798(3) 0.15849(13) 0.0682(8) Uani 1 1 d D
H34A H 0.5284(13) 0.1429(10) 0.1677(13) 0.069(9) Uiso 1 1 d D
H34B H 0.4996(17) 0.036(2) 0.1902(11) 0.099(12) Uiso 1 1 d D
H33 H 0.4834(13) -0.0014(11) 0.0891(13) 0.077(9) Uiso 1 1 d D
H1 H 0.3532(10) 0.3188(16) -0.0258(9) 0.040(6) Uiso 1 1 d .

loop_
_atom_site_aniso_label
_atom_site_aniso_U_11
_atom_site_aniso_U_22
_atom_site_aniso_U_33
_atom_site_aniso_U_23
_atom_site_aniso_U_13
_atom_site_aniso_U_12
Fe1 0.01927(11) 0.01445(11) 0.01627(11) -0.00101(7) 0.00454(8) 0.00079(8)
P1 0.02004(17) 0.01940(17) 0.02260(18) -0.00408(13) 0.00174(13) 0.00279(13)
N1 0.0189(5) 0.0165(5) 0.0156(5) 0.0010(4) 0.0029(4) 0.0000(4)
N2 0.0220(6) 0.0166(5) 0.0186(6) 0.0014(4) 0.0070(4) -0.0008(4)
C1 0.0314(8) 0.0227(7) 0.0200(7) 0.0007(5) 0.0099(6) 0.0039(6)
C2 0.0168(6) 0.0195(6) 0.0187(7) -0.0016(5) 0.0036(5) -0.0008(5)
C3 0.0197(6) 0.0180(6) 0.0219(7) -0.0010(5) 0.0056(5) 0.0032(5)
C4 0.0212(7) 0.0161(6) 0.0203(7) 0.0009(5) 0.0040(5) 0.0008(5)
C5 0.0406(9) 0.0177(7) 0.0314(8) 0.0047(6) 0.0147(7) 0.0051(6)
C6 0.0253(7) 0.0154(6) 0.0155(6) -0.0005(5) 0.0045(5) 0.0026(5)
C7 0.0270(7) 0.0183(6) 0.0234(7) 0.0005(5) 0.0073(6) 0.0003(5)
C8 0.0386(9) 0.0211(7) 0.0288(8) 0.0041(6) 0.0111(7) -0.0018(6)
C9 0.0501(10) 0.0233(7) 0.0218(7) 0.0069(6) 0.0069(7) 0.0044(7)
C10 0.0364(8) 0.0223(7) 0.0231(7) -0.0011(6) -0.0030(6) 0.0062(6)
C11 0.0278(7) 0.0174(6) 0.0190(7) -0.0031(5) 0.0025(5) 0.0025(5)
C12 0.0246(7) 0.0260(7) 0.0334(8) 0.0022(6) 0.0066(6) -0.0041(6)
C13 0.0271(9) 0.0708(15) 0.0780(17) -0.0234(13) 0.0107(10) 0.0024(10)
C14 0.0439(10) 0.0331(9) 0.0410(10) -0.0004(7) 0.0023(8) -0.0122(8)
C15 0.0227(7) 0.0258(7) 0.0231(7) -0.0035(6) 0.0006(6) 0.0015(6)
C16 0.0335(8) 0.0271(8) 0.0363(9) -0.0048(7) 0.0076(7) -0.0054(7)
C17 0.0253(8) 0.0400(9) 0.0433(10) -0.0025(8) -0.0041(7) 0.0050(7)
C18 0.0285(7) 0.0153(6) 0.0229(7) 0.0016(5) 0.0116(6) 0.0014(5)
C19 0.0371(8) 0.0174(6) 0.0237(7) 0.0011(5) 0.0119(6) 0.0025(6)
C20 0.0492(10) 0.0291(8) 0.0229(8) 0.0043(6) 0.0159(7) 0.0015(7)
C21 0.0469(10) 0.0314(8) 0.0362(9) 0.0078(7) 0.0258(8) -0.0008(7)
C22 0.0300(8) 0.0298(8) 0.0426(10) 0.0036(7) 0.0174(7) -0.0033(7)
C23 0.0296(8) 0.0210(7) 0.0299(8) 0.0020(6) 0.0128(6) 0.0012(6)
C24 0.0405(9) 0.0258(7) 0.0199(7) 0.0013(6) 0.0057(6) 0.0016(7)
C25 0.0517(11) 0.0338(9) 0.0339(9) 0.0023(7) -0.0016(8) 0.0069(8)
C26 0.0559(11) 0.0286(8) 0.0277(8) -0.0029(7) 0.0078(8) -0.0024(8)
C27 0.0247(7) 0.0337(8) 0.0333(9) 0.0024(7) 0.0066(6) -0.0058(6)
C28 0.0497(11) 0.0441(11) 0.0403(11) -0.0094(8) 0.0083(9) -0.0019(9)
C29 0.0304(9) 0.0387(9) 0.0503(11) 0.0013(8) -0.0003(8) -0.0025(8)
C30 0.0239(7) 0.0301(8) 0.0338(9) -0.0039(6) -0.0033(6) 0.0045(6)
C31 0.0302(9) 0.0532(11) 0.0425(11) 0.0012(9) 0.0061(8) 0.0160(8)
C32 0.0291(9) 0.0655(13) 0.0602(13) 0.0062(11) 0.0061(9) 0.0180(9)
C33 0.0398(11) 0.0627(14) 0.0611(14) 0.0093(11) 0.0014(10) 0.0212(10)
C34 0.0454(13) 0.095(2) 0.0636(16) 0.0122(15) 0.0019(11) 0.0284(14)

loop_
_atom_type_symbol
_atom_type_description
_atom_type_scat_dispersion_real
_atom_type_scat_dispersion_imag
_atom_type_scat_source
C C 0.0181 0.0091 'International Tables Vol C Tables 4.2.6.8 and 6.1.1.4'
H H 0.0000 0.0000 'International Tables Vol C Tables 4.2.6.8 and 6.1.1.4'
Fe Fe -1.1336 3.1974 'International Tables Vol C Tables 4.2.6.8 and 6.1.1.4'
N N 0.0311 0.0180 'International Tables Vol C Tables 4.2.6.8 and 6.1.1.4'
P P 0.2955 0.4335 'International Tables Vol C Tables 4.2.6.8 and 6.1.1.4'

loop_
_geom_angle_atom_site_label_1
_geom_angle_atom_site_label_2
_geom_angle_atom_site_label_3
_geom_angle
_geom_angle_site_symmetry_1
_geom_angle_site_symmetry_3
P1 Fe1 P1 85.788(14) . 7
N1 Fe1 P1 130.49(4) . .
N1 Fe1 P1 115.10(3) . 7
N1 Fe1 N2 93.91(5) . .
N2 Fe1 P1 114.38(3) . .
N2 Fe1 P1 120.07(4) . 7
Fe1 P1 Fe1 94.211(14) . 7
Fe1 P1 H1 105.7(9) 7 .
Fe1 P1 H1 99.1(9) . .
C30 P1 Fe1 122.46(5) . 7
C30 P1 Fe1 129.97(6) . .
C30 P1 H1 101.5(9) . .
C2 N1 Fe1 120.97(9) . .
C2 N1 C6 115.43(11) . .
C6 N1 Fe1 123.55(9) . .
C4 N2 Fe1 120.84(9) . .
C4 N2 C18 116.62(11) . .
C18 N2 Fe1 122.51(9) . .
H1A C1 H1B 109.5 . .
H1A C1 H1C 109.5 . .
H1B C1 H1C 109.5 . .
C2 C1 H1A 109.5 . .
C2 C1 H1B 109.5 . .
C2 C1 H1C 109.5 . .
N1 C2 C1 120.75(12) . .
N1 C2 C3 124.10(13) . .
C3 C2 C1 114.98(12) . .
C2 C3 H3 115.4 . .
C2 C3 C4 129.30(13) . .
C4 C3 H3 115.4 . .
N2 C4 C3 123.67(13) . .
N2 C4 C5 120.72(12) . .
C3 C4 C5 115.54(12) . .
C4 C5 H5A 109.5 . .
C4 C5 H5B 109.5 . .
C4 C5 H5C 109.5 . .
H5A C5 H5B 109.5 . .
H5A C5 H5C 109.5 . .
H5B C5 H5C 109.5 . .
C7 C6 N1 119.66(13) . .
C11 C6 N1 119.36(12) . .
C11 C6 C7 120.93(13) . .
C6 C7 C12 122.78(13) . .
C8 C7 C6 118.07(14) . .
C8 C7 C12 119.13(14) . .
C7 C8 H8 119.3 . .
C9 C8 C7 121.32(15) . .
C9 C8 H8 119.3 . .
C8 C9 H9 120.0 . .
C8 C9 C10 119.96(14) . .
C10 C9 H9 120.0 . .
C9 C10 H10 119.5 . .
C9 C10 C11 121.07(15) . .
C11 C10 H10 119.5 . .
C6 C11 C15 121.12(13) . .
C10 C11 C6 118.24(14) . .
C10 C11 C15 120.63(14) . .
C7 C12 H12 108.0 . .
C7 C12 C13 113.49(15) . .
C7 C12 C14 110.27(14) . .
C13 C12 H12 108.0 . .
C14 C12 H12 108.0 . .
C14 C12 C13 108.83(16) . .
C12 C13 H13A 109.5 . .
C12 C13 H13B 109.5 . .
C12 C13 H13C 109.5 . .
H13A C13 H13B 109.5 . .
H13A C13 H13C 109.5 . .
H13B C13 H13C 109.5 . .
C12 C14 H14A 109.5 . .
C12 C14 H14B 109.5 . .
C12 C14 H14C 109.5 . .
H14A C14 H14B 109.5 . .
H14A C14 H14C 109.5 . .
H14B C14 H14C 109.5 . .
C11 C15 H15 107.4 . .
C11 C15 C16 111.96(12) . .
C11 C15 C17 113.07(13) . .
C16 C15 H15 107.4 . .
C16 C15 C17 109.33(13) . .
C17 C15 H15 107.4 . .
C15 C16 H16A 109.5 . .
C15 C16 H16B 109.5 . .
C15 C16 H16C 109.5 . .
H16A C16 H16B 109.5 . .
H16A C16 H16C 109.5 . .
H16B C16 H16C 109.5 . .
C15 C17 H17A 109.5 . .
C15 C17 H17B 109.5 . .
C15 C17 H17C 109.5 . .
H17A C17 H17B 109.5 . .
H17A C17 H17C 109.5 . .
H17B C17 H17C 109.5 . .
C19 C18 N2 120.68(13) . .
C19 C18 C23 121.02(13) . .
C23 C18 N2 118.29(13) . .
C18 C19 C20 118.37(15) . .
C18 C19 C24 123.03(13) . .
C20 C19 C24 118.60(15) . .
C19 C20 H20 119.4 . .
C21 C20 C19 121.14(16) . .
C21 C20 H20 119.4 . .
C20 C21 H21 120.0 . .
C20 C21 C22 120.00(15) . .
C22 C21 H21 120.0 . .
C21 C22 H22 119.5 . .
C21 C22 C23 121.07(17) . .
C23 C22 H22 119.5 . .
C18 C23 C27 122.22(13) . .
C22 C23 C18 118.39(16) . .
C22 C23 C27 119.36(15) . .
C19 C24 H24 108.1 . .
C19 C24 C25 112.36(14) . .
C19 C24 C26 109.71(14) . .
C25 C24 H24 108.1 . .
C26 C24 H24 108.1 . .
C26 C24 C25 110.29(14) . .
C24 C25 H25A 109.5 . .
C24 C25 H25B 109.5 . .
C24 C25 H25C 109.5 . .
H25A C25 H25B 109.5 . .
H25A C25 H25C 109.5 . .
H25B C25 H25C 109.5 . .
C24 C26 H26A 109.5 . .
C24 C26 H26B 109.5 . .
C24 C26 H26C 109.5 . .
H26A C26 H26B 109.5 . .
H26A C26 H26C 109.5 . .
H26B C26 H26C 109.5 . .
C23 C27 H27 107.8 . .
C23 C27 C28 111.27(15) . .
C23 C27 C29 111.56(14) . .
C28 C27 H27 107.8 . .
C29 C27 H27 107.8 . .
C29 C27 C28 110.48(15) . .
C27 C28 H28A 109.5 . .
C27 C28 H28B 109.5 . .
C27 C28 H28C 109.5 . .
H28A C28 H28B 109.5 . .
H28A C28 H28C 109.5 . .
H28B C28 H28C 109.5 . .
C27 C29 H29A 109.5 . .
C27 C29 H29B 109.5 . .
C27 C29 H29C 109.5 . .
H29A C29 H29B 109.5 . .
H29A C29 H29C 109.5 . .
H29B C29 H29C 109.5 . .
P1 C30 H30A 108.7 . .
P1 C30 H30B 108.7 . .
H30A C30 H30B 107.6 . .
C31 C30 P1 114.37(12) . .
C31 C30 H30A 108.7 . .
C31 C30 H30B 108.7 . .
C30 C31 H31A 109.3 . .
C30 C31 H31B 109.3 . .
C30 C31 C32 111.56(17) . .
H31A C31 H31B 108.0 . .
C32 C31 H31A 109.3 . .
C32 C31 H31B 109.3 . .
C31 C32 H32A 109.0 . .
C31 C32 H32B 109.0 . .
H32A C32 H32B 107.8 . .
C33 C32 C31 112.71(18) . .
C33 C32 H32A 109.0 . .
C33 C32 H32B 109.0 . .
C32 C33 H33 115.4(18) . .
C34 C33 C32 126.0(3) . .
C34 C33 H33 118.6(18) . .
C33 C34 H34A 113.9(18) . .
C33 C34 H34B 125(2) . .
H34A C34 H34B 121(3) . .

loop_
_geom_bond_atom_site_label_1
_geom_bond_atom_site_label_2
_geom_bond_distance
_geom_bond_site_symmetry_2
Fe1 P1 2.4552(4) 7
Fe1 P1 2.4419(4) .
Fe1 N1 2.0181(11) .
Fe1 N2 2.0265(11) .
P1 Fe1 2.4552(4) 7
P1 C30 1.8471(16) .
P1 H1 1.34(2) .
N1 C2 1.3386(18) .
N1 C6 1.4424(17) .
N2 C4 1.3339(18) .
N2 C18 1.4451(17) .
C1 H1A 0.9600 .
C1 H1B 0.9600 .
C1 H1C 0.9600 .
C1 C2 1.5129(19) .
C2 C3 1.399(2) .
C3 H3 0.9300 .
C3 C4 1.401(2) .
C4 C5 1.5121(19) .
C5 H5A 0.9600 .
C5 H5B 0.9600 .
C5 H5C 0.9600 .
C6 C7 1.408(2) .
C6 C11 1.408(2) .
C7 C8 1.397(2) .
C7 C12 1.518(2) .
C8 H8 0.9300 .
C8 C9 1.375(3) .
C9 H9 0.9300 .
C9 C10 1.385(2) .
C10 H10 0.9300 .
C10 C11 1.394(2) .
C11 C15 1.523(2) .
C12 H12 0.9800 .
C12 C13 1.534(2) .
C12 C14 1.530(2) .
C13 H13A 0.9600 .
C13 H13B 0.9600 .
C13 H13C 0.9600 .
C14 H14A 0.9600 .
C14 H14B 0.9600 .
C14 H14C 0.9600 .
C15 H15 0.9800 .
C15 C16 1.527(2) .
C15 C17 1.530(2) .
C16 H16A 0.9600 .
C16 H16B 0.9600 .
C16 H16C 0.9600 .
C17 H17A 0.9600 .
C17 H17B 0.9600 .
C17 H17C 0.9600 .
C18 C19 1.401(2) .
C18 C23 1.404(2) .
C19 C20 1.401(2) .
C19 C24 1.516(2) .
C20 H20 0.9300 .
C20 C21 1.377(3) .
C21 H21 0.9300 .
C21 C22 1.379(3) .
C22 H22 0.9300 .
C22 C23 1.399(2) .
C23 C27 1.516(2) .
C24 H24 0.9800 .
C24 C25 1.537(2) .
C24 C26 1.530(2) .
C25 H25A 0.9600 .
C25 H25B 0.9600 .
C25 H25C 0.9600 .
C26 H26A 0.9600 .
C26 H26B 0.9600 .
C26 H26C 0.9600 .
C27 H27 0.9800 .
C27 C28 1.531(2) .
C27 C29 1.527(2) .
C28 H28A 0.9600 .
C28 H28B 0.9600 .
C28 H28C 0.9600 .
C29 H29A 0.9600 .
C29 H29B 0.9600 .
C29 H29C 0.9600 .
C30 H30A 0.9700 .
C30 H30B 0.9700 .
C30 C31 1.529(2) .
C31 H31A 0.9700 .
C31 H31B 0.9700 .
C31 C32 1.541(3) .
C32 H32A 0.9700 .
C32 H32B 0.9700 .
C32 C33 1.493(3) .
C33 C34 1.311(4) .
C33 H33 0.983(5) .
C34 H34A 0.982(5) .
C34 H34B 0.983(5) .

loop_
_geom_torsion_atom_site_label_1
_geom_torsion_atom_site_label_2
_geom_torsion_atom_site_label_3
_geom_torsion_atom_site_label_4
_geom_torsion
_geom_torsion_site_symmetry_1
Fe1 P1 C30 C31 50.81(15) 7
Fe1 P1 C30 C31 -178.89(11) .
Fe1 N1 C2 C1 177.64(10) .
Fe1 N1 C2 C3 -7.40(19) .
Fe1 N1 C6 C7 -98.47(14) .
Fe1 N1 C6 C11 84.21(14) .
Fe1 N2 C4 C3 13.10(19) .
Fe1 N2 C4 C5 -169.84(11) .
Fe1 N2 C18 C19 93.10(14) .
Fe1 N2 C18 C23 -88.25(14) .
P1 C30 C31 C32 -178.51(15) .
N1 C2 C3 C4 -15.8(2) .
N1 C6 C7 C8 -170.64(13) .
N1 C6 C7 C12 10.8(2) .
N1 C6 C11 C10 170.94(12) .
N1 C6 C11 C15 -7.96(19) .
N2 C18 C19 C20 177.02(13) .
N2 C18 C19 C24 -3.3(2) .
N2 C18 C23 C22 -177.22(13) .
N2 C18 C23 C27 0.7(2) .
C1 C2 C3 C4 159.46(15) .
C2 N1 C6 C7 79.07(16) .
C2 N1 C6 C11 -98.24(15) .
C2 C3 C4 N2 12.4(2) .
C2 C3 C4 C5 -164.81(15) .
C4 N2 C18 C19 -89.06(16) .
C4 N2 C18 C23 89.59(16) .
C6 N1 C2 C1 0.02(19) .
C6 N1 C2 C3 174.99(13) .
C6 C7 C8 C9 -1.8(2) .
C6 C7 C12 C13 -116.65(18) .
C6 C7 C12 C14 120.96(16) .
C6 C11 C15 C16 85.04(17) .
C6 C11 C15 C17 -150.92(14) .
C7 C6 C11 C10 -6.3(2) .
C7 C6 C11 C15 174.75(13) .
C7 C8 C9 C10 -3.3(2) .
C8 C7 C12 C13 64.8(2) .
C8 C7 C12 C14 -57.60(19) .
C8 C9 C10 C11 3.6(2) .
C9 C10 C11 C6 1.2(2) .
C9 C10 C11 C15 -179.91(14) .
C10 C11 C15 C16 -93.83(17) .
C10 C11 C15 C17 30.2(2) .
C11 C6 C7 C8 6.6(2) .
C11 C6 C7 C12 -171.93(13) .
C12 C7 C8 C9 176.85(14) .
C18 N2 C4 C3 -164.78(14) .
C18 N2 C4 C5 12.3(2) .
C18 C19 C20 C21 0.6(2) .
C18 C19 C24 C25 125.41(16) .
C18 C19 C24 C26 -111.52(16) .
C18 C23 C27 C28 -107.51(17) .
C18 C23 C27 C29 128.60(16) .
C19 C18 C23 C22 1.4(2) .
C19 C18 C23 C27 179.31(14) .
C19 C20 C21 C22 0.5(3) .
C20 C19 C24 C25 -54.92(19) .
C20 C19 C24 C26 68.15(18) .
C20 C21 C22 C23 -0.7(3) .
C21 C22 C23 C18 -0.3(2) .
C21 C22 C23 C27 -178.21(16) .
C22 C23 C27 C28 70.4(2) .
C22 C23 C27 C29 -53.5(2) .
C23 C18 C19 C20 -1.6(2) .
C23 C18 C19 C24 178.09(14) .
C24 C19 C20 C21 -179.08(15) .
C30 C31 C32 C33 62.5(3) .
C31 C32 C33 C34 -110.1(3) .
